data_4064442
loop_
_publ_author_name
'Spannhoff, Kirsten'
'Rojas, Rene'
'Fr\"ohlich, Roland'
'Kehr, Gerald'
'Erker, Gerhard'

_publ_section_title
;
 Reactions of Topologically Related &#x201C;nacnacH-CN&#x201D; and
 &#x201C;P-nacnacH-CN&#x201D; Chelate Ligand Systems with HB(C6F5)2
;
_journal_issue 8
_journal_name_full Organometallics
_journal_page_first 2377
_journal_paper_doi 10.1021/om200116q
_journal_volume 30
_journal_year 2011
_chemical_formula_sum 'C24 H29 N3'
_chemical_formula_weight 359.50
_chemical_name_systematic
; 
 ? 
;
_space_group_IT_number 14
_symmetry_cell_setting monoclinic
_symmetry_space_group_name_Hall '-P 2yn'
_symmetry_space_group_name_H-M 'P 1 21/n 1'
_atom_sites_solution_hydrogens 'at N1 from difmap, others geom'
_atom_sites_solution_primary direct
_atom_sites_solution_secondary difmap
_audit_creation_method SHELXL-97
_cell_angle_alpha 90.00
_cell_angle_beta 97.482(2)
_cell_angle_gamma 90.00
_cell_formula_units_Z 4
_cell_length_a 12.3225(5)
_cell_length_b 12.9163(5)
_cell_length_c 13.6889(6)
_cell_measurement_reflns_used 3787
_cell_measurement_temperature 223(2)
_cell_measurement_theta_max 68.25
_cell_measurement_theta_min 0.88
_cell_volume 2160.19(15)
_computing_cell_refinement 'Collect (Nonius B.V., 1998)'
_computing_data_collection 'Collect (Nonius B.V., 1998)'
_computing_data_reduction 'Denzo-SMN (Otwinowski & Minor, 1997)'
_computing_molecular_graphics 'XP (BrukerAXS, 2000)'
_computing_publication_material 'SHELXL-97 (Sheldrick, 1997)'
_computing_structure_refinement 'SHELXL-97 (Sheldrick, 1997)'
_computing_structure_solution 'SHELXS-97 (Sheldrick, 1990)'
_diffrn_ambient_temperature 223(2)
_diffrn_measured_fraction_theta_full 0.983
_diffrn_measured_fraction_theta_max 0.983
_diffrn_measurement_device_type 'Nonius KappaCCD APEXII'
_diffrn_measurement_method '\w and \f scans'
_diffrn_radiation_monochromator graphite
_diffrn_radiation_source 'fine-focus sealed tube'
_diffrn_radiation_type CuK\a
_diffrn_radiation_wavelength 1.54178
_diffrn_reflns_av_R_equivalents 0.052
_diffrn_reflns_av_sigmaI/netI 0.0250
_diffrn_reflns_limit_h_max 14
_diffrn_reflns_limit_h_min -14
_diffrn_reflns_limit_k_max 15
_diffrn_reflns_limit_k_min -15
_diffrn_reflns_limit_l_max 16
_diffrn_reflns_limit_l_min -16
_diffrn_reflns_number 20040
_diffrn_reflns_theta_full 67.25
_diffrn_reflns_theta_max 67.25
_diffrn_reflns_theta_min 4.54
_exptl_absorpt_coefficient_mu 0.499
_exptl_absorpt_correction_T_max 0.9518
_exptl_absorpt_correction_T_min 0.8854
_exptl_absorpt_correction_type multi-scan
_exptl_absorpt_process_details 'Denzo (Otwinowski, Borek, Majewski & Minor, 2003)'
_exptl_crystal_colour colourless
_exptl_crystal_density_diffrn 1.105
_exptl_crystal_density_method 'not measured'
_exptl_crystal_description plate
_exptl_crystal_F_000 776
_exptl_crystal_size_max 0.25
_exptl_crystal_size_mid 0.20
_exptl_crystal_size_min 0.10
_refine_diff_density_max 0.244
_refine_diff_density_min -0.160
_refine_diff_density_rms 0.031
_refine_ls_extinction_coef 0.0036(4)
_refine_ls_extinction_expression Fc^*^=kFc[1+0.001xFc^2^\l^3^/sin(2\q)]^-1/4^
_refine_ls_extinction_method SHELXL
_refine_ls_goodness_of_fit_ref 1.040
_refine_ls_hydrogen_treatment mixed
_refine_ls_matrix_type full
_refine_ls_number_parameters 254
_refine_ls_number_reflns 3816
_refine_ls_number_restraints 0
_refine_ls_restrained_S_all 1.040
_refine_ls_R_factor_all 0.0559
_refine_ls_R_factor_gt 0.0468
_refine_ls_shift/su_max 0.000
_refine_ls_shift/su_mean 0.000
_refine_ls_structure_factor_coef Fsqd
_refine_ls_weighting_details 'calc w=1/[\s^2^(Fo^2^)+(0.0632P)^2^+0.5667P] where P=(Fo^2^+2Fc^2^)/3'
_refine_ls_weighting_scheme calc
_refine_ls_wR_factor_gt 0.1240
_refine_ls_wR_factor_ref 0.1319
_reflns_number_gt 3222
_reflns_number_total 3816
_reflns_threshold_expression >2sigma(I)
_cod_data_source_file om200116q_si_002.cif
_cod_data_source_block erk5288
_cod_original_sg_symbol_H-M P21/n
_cod_database_code 4064442

loop_
_symmetry_equiv_pos_as_xyz
'x, y, z'
'-x+1/2, y+1/2, -z+1/2'
'-x, -y, -z'
'x-1/2, -y-1/2, z-1/2'

loop_
_atom_site_label
_atom_site_type_symbol
_atom_site_fract_x
_atom_site_fract_y
_atom_site_fract_z
_atom_site_U_iso_or_equiv
_atom_site_adp_type
_atom_site_occupancy
_atom_site_symmetry_multiplicity
_atom_site_calc_flag
_atom_site_refinement_flags
N1 N 0.23057(10) 0.15236(10) 0.45515(9) 0.0416(3) Uani 1 1 d .
H1A H 0.2887(15) 0.1890(14) 0.4385(13) 0.050 Uiso 1 1 d .
N2 N 0.43431(10) 0.21506(11) 0.47718(10) 0.0473(3) Uani 1 1 d .
N3 N 0.39807(14) 0.00113(13) 0.75172(11) 0.0651(4) Uani 1 1 d .
C1 C 0.25518(12) 0.09784(12) 0.53687(11) 0.0422(4) Uani 1 1 d .
C2 C 0.36118(13) 0.10319(12) 0.58930(11) 0.0437(4) Uani 1 1 d .
C3 C 0.45101(12) 0.16048(12) 0.55770(11) 0.0441(4) Uani 1 1 d .
C4 C 0.16981(15) 0.02953(15) 0.57131(13) 0.0587(5) Uani 1 1 d .
H4A H 0.1245 0.0699 0.6100 0.088 Uiso 1 1 calc R
H4B H 0.2050 -0.0259 0.6115 0.088 Uiso 1 1 calc R
H4C H 0.1245 0.0003 0.5148 0.088 Uiso 1 1 calc R
C5 C 0.38163(13) 0.04637(13) 0.67921(12) 0.0482(4) Uani 1 1 d .
C6 C 0.56127(14) 0.15201(16) 0.61853(14) 0.0616(5) Uani 1 1 d .
H6A H 0.6161 0.1840 0.5835 0.092 Uiso 1 1 calc R
H6B H 0.5793 0.0796 0.6303 0.092 Uiso 1 1 calc R
H6C H 0.5596 0.1870 0.6810 0.092 Uiso 1 1 calc R
C11 C 0.12631(11) 0.15143(12) 0.39468(10) 0.0404(4) Uani 1 1 d .
C12 C 0.04394(12) 0.21800(12) 0.41772(11) 0.0448(4) Uani 1 1 d .
C13 C -0.05433(13) 0.21855(14) 0.35471(12) 0.0515(4) Uani 1 1 d .
H13 H -0.1108 0.2636 0.3674 0.062 Uiso 1 1 calc R
C14 C -0.06991(13) 0.15380(14) 0.27381(13) 0.0540(4) Uani 1 1 d .
H14 H -0.1370 0.1549 0.2323 0.065 Uiso 1 1 calc R
C15 C 0.01199(13) 0.08759(13) 0.25338(11) 0.0488(4) Uani 1 1 d .
H15 H -0.0003 0.0432 0.1986 0.059 Uiso 1 1 calc R
C16 C 0.11245(12) 0.08564(12) 0.31271(11) 0.0427(4) Uani 1 1 d .
C17 C 0.06139(14) 0.28906(14) 0.50677(13) 0.0533(4) Uani 1 1 d .
H17 H 0.1167 0.2560 0.5559 0.064 Uiso 1 1 calc R
C18 C 0.1086(2) 0.39224(17) 0.47844(18) 0.0854(7) Uani 1 1 d .
H18A H 0.1762 0.3802 0.4510 0.128 Uiso 1 1 calc R
H18B H 0.1232 0.4357 0.5365 0.128 Uiso 1 1 calc R
H18C H 0.0565 0.4266 0.4298 0.128 Uiso 1 1 calc R
C19 C -0.04020(19) 0.3065(2) 0.55610(17) 0.0820(7) Uani 1 1 d .
H19A H -0.0212 0.3461 0.6161 0.123 Uiso 1 1 calc R
H19B H -0.0705 0.2403 0.5720 0.123 Uiso 1 1 calc R
H19C H -0.0940 0.3444 0.5118 0.123 Uiso 1 1 calc R
C20 C 0.20587(13) 0.01788(13) 0.28836(12) 0.0489(4) Uani 1 1 d .
H20 H 0.2490 -0.0025 0.3515 0.059 Uiso 1 1 calc R
C21 C 0.28166(15) 0.07963(16) 0.23020(14) 0.0610(5) Uani 1 1 d .
H21A H 0.2418 0.1007 0.1676 0.092 Uiso 1 1 calc R
H21B H 0.3434 0.0368 0.2186 0.092 Uiso 1 1 calc R
H21C H 0.3079 0.1405 0.2675 0.092 Uiso 1 1 calc R
C22 C 0.16912(18) -0.08125(16) 0.23361(16) 0.0712(5) Uani 1 1 d .
H22A H 0.1192 -0.1186 0.2701 0.107 Uiso 1 1 calc R
H22B H 0.2324 -0.1241 0.2272 0.107 Uiso 1 1 calc R
H22C H 0.1323 -0.0641 0.1686 0.107 Uiso 1 1 calc R
C31 C 0.52005(12) 0.27107(13) 0.44115(11) 0.0447(4) Uani 1 1 d .
C32 C 0.56126(14) 0.23710(15) 0.35739(13) 0.0574(5) Uani 1 1 d .
H32 H 0.5348 0.1756 0.3262 0.069 Uiso 1 1 calc R
C33 C 0.64161(15) 0.29415(19) 0.31976(15) 0.0697(6) Uani 1 1 d .
H33 H 0.6698 0.2707 0.2631 0.084 Uiso 1 1 calc R
C34 C 0.68049(14) 0.38445(18) 0.36412(15) 0.0674(6) Uani 1 1 d .
H34 H 0.7353 0.4224 0.3384 0.081 Uiso 1 1 calc R
C35 C 0.63886(15) 0.41867(16) 0.44600(15) 0.0636(5) Uani 1 1 d .
H35 H 0.6651 0.4806 0.4765 0.076 Uiso 1 1 calc R
C36 C 0.55866(14) 0.36312(14) 0.48425(13) 0.0549(4) Uani 1 1 d .
H36 H 0.5299 0.3880 0.5401 0.066 Uiso 1 1 calc R

loop_
_atom_site_aniso_label
_atom_site_aniso_U_11
_atom_site_aniso_U_22
_atom_site_aniso_U_33
_atom_site_aniso_U_23
_atom_site_aniso_U_13
_atom_site_aniso_U_12
N1 0.0379(6) 0.0475(7) 0.0382(7) 0.0033(5) -0.0001(5) -0.0053(5)
N2 0.0410(7) 0.0548(8) 0.0446(7) 0.0042(6) 0.0004(5) -0.0029(6)
N3 0.0770(10) 0.0696(10) 0.0475(8) 0.0131(8) 0.0034(7) 0.0159(8)
C1 0.0475(8) 0.0403(8) 0.0386(8) 0.0003(6) 0.0047(6) 0.0009(6)
C2 0.0474(8) 0.0448(8) 0.0376(8) 0.0012(6) 0.0009(6) 0.0051(7)
C3 0.0433(8) 0.0466(9) 0.0409(8) -0.0023(7) 0.0001(6) 0.0069(6)
C4 0.0572(10) 0.0644(11) 0.0534(10) 0.0131(9) 0.0031(8) -0.0114(8)
C5 0.0514(9) 0.0484(9) 0.0439(9) 0.0009(7) 0.0034(7) 0.0087(7)
C6 0.0455(9) 0.0721(12) 0.0643(11) 0.0126(9) -0.0038(8) 0.0075(8)
C11 0.0378(7) 0.0456(8) 0.0371(8) 0.0053(6) 0.0018(6) -0.0059(6)
C12 0.0439(8) 0.0475(9) 0.0430(8) 0.0057(7) 0.0058(6) -0.0041(7)
C13 0.0419(8) 0.0592(10) 0.0530(10) 0.0069(8) 0.0052(7) 0.0034(7)
C14 0.0389(8) 0.0690(11) 0.0514(9) 0.0090(8) -0.0044(7) -0.0038(8)
C15 0.0471(9) 0.0591(10) 0.0388(8) 0.0021(7) -0.0004(7) -0.0092(7)
C16 0.0428(8) 0.0458(8) 0.0392(8) 0.0053(6) 0.0034(6) -0.0060(6)
C17 0.0535(9) 0.0583(10) 0.0482(9) -0.0031(8) 0.0065(7) 0.0032(8)
C18 0.1088(18) 0.0680(13) 0.0833(15) -0.0206(12) 0.0272(13) -0.0277(13)
C19 0.0798(14) 0.0986(17) 0.0727(14) -0.0191(12) 0.0291(11) -0.0018(12)
C20 0.0500(9) 0.0520(9) 0.0431(8) -0.0023(7) 0.0006(7) 0.0008(7)
C21 0.0548(10) 0.0717(12) 0.0583(11) -0.0029(9) 0.0139(8) 0.0003(9)
C22 0.0731(13) 0.0621(12) 0.0767(13) -0.0163(10) 0.0037(10) -0.0013(10)
C31 0.0355(7) 0.0542(9) 0.0429(8) 0.0052(7) -0.0002(6) 0.0038(7)
C32 0.0520(9) 0.0631(11) 0.0577(10) -0.0055(9) 0.0091(8) 0.0083(8)
C33 0.0542(11) 0.0989(16) 0.0591(11) 0.0027(11) 0.0195(9) 0.0134(11)
C34 0.0424(9) 0.0922(15) 0.0678(12) 0.0242(11) 0.0072(8) -0.0010(9)
C35 0.0544(10) 0.0687(12) 0.0651(11) 0.0075(10) -0.0021(9) -0.0128(9)
C36 0.0523(9) 0.0652(11) 0.0469(9) -0.0033(8) 0.0047(7) -0.0074(8)

loop_
_atom_type_symbol
_atom_type_description
_atom_type_scat_dispersion_real
_atom_type_scat_dispersion_imag
_atom_type_scat_source
C C 0.0181 0.0091 'International Tables Vol C Tables 4.2.6.8 and 6.1.1.4'
H H 0.0000 0.0000 'International Tables Vol C Tables 4.2.6.8 and 6.1.1.4'
N N 0.0311 0.0180 'International Tables Vol C Tables 4.2.6.8 and 6.1.1.4'

loop_
_geom_angle_atom_site_label_1
_geom_angle_atom_site_label_2
_geom_angle_atom_site_label_3
_geom_angle
C1 N1 C11 124.93(13)
C1 N1 H1A 112.8(11)
C11 N1 H1A 122.2(11)
C3 N2 C31 121.80(13)
N1 C1 C2 120.01(14)
N1 C1 C4 119.16(14)
C2 C1 C4 120.82(14)
C1 C2 C5 117.54(14)
C1 C2 C3 124.69(13)
C5 C2 C3 117.76(14)
N2 C3 C2 119.23(13)
N2 C3 C6 122.72(15)
C2 C3 C6 118.03(14)
C1 C4 H4A 109.5
C1 C4 H4B 109.5
H4A C4 H4B 109.5
C1 C4 H4C 109.5
H4A C4 H4C 109.5
H4B C4 H4C 109.5
N3 C5 C2 179.68(18)
C3 C6 H6A 109.5
C3 C6 H6B 109.5
H6A C6 H6B 109.5
C3 C6 H6C 109.5
H6A C6 H6C 109.5
H6B C6 H6C 109.5
C12 C11 C16 122.55(14)
C12 C11 N1 119.12(13)
C16 C11 N1 118.30(13)
C13 C12 C11 117.52(15)
C13 C12 C17 121.00(15)
C11 C12 C17 121.46(14)
C14 C13 C12 120.84(15)
C14 C13 H13 119.6
C12 C13 H13 119.6
C15 C14 C13 120.61(15)
C15 C14 H14 119.7
C13 C14 H14 119.7
C14 C15 C16 120.83(15)
C14 C15 H15 119.6
C16 C15 H15 119.6
C15 C16 C11 117.63(14)
C15 C16 C20 121.72(14)
C11 C16 C20 120.61(13)
C19 C17 C12 114.14(15)
C19 C17 C18 110.37(18)
C12 C17 C18 110.06(15)
C19 C17 H17 107.3
C12 C17 H17 107.3
C18 C17 H17 107.3
C17 C18 H18A 109.5
C17 C18 H18B 109.5
H18A C18 H18B 109.5
C17 C18 H18C 109.5
H18A C18 H18C 109.5
H18B C18 H18C 109.5
C17 C19 H19A 109.5
C17 C19 H19B 109.5
H19A C19 H19B 109.5
C17 C19 H19C 109.5
H19A C19 H19C 109.5
H19B C19 H19C 109.5
C16 C20 C22 114.06(14)
C16 C20 C21 110.24(14)
C22 C20 C21 110.19(15)
C16 C20 H20 107.3
C22 C20 H20 107.3
C21 C20 H20 107.3
C20 C21 H21A 109.5
C20 C21 H21B 109.5
H21A C21 H21B 109.5
C20 C21 H21C 109.5
H21A C21 H21C 109.5
H21B C21 H21C 109.5
C20 C22 H22A 109.5
C20 C22 H22B 109.5
H22A C22 H22B 109.5
C20 C22 H22C 109.5
H22A C22 H22C 109.5
H22B C22 H22C 109.5
C36 C31 C32 118.85(16)
C36 C31 N2 121.29(14)
C32 C31 N2 119.72(15)
C31 C32 C33 119.75(18)
C31 C32 H32 120.1
C33 C32 H32 120.1
C34 C33 C32 120.83(18)
C34 C33 H33 119.6
C32 C33 H33 119.6
C35 C34 C33 119.45(18)
C35 C34 H34 120.3
C33 C34 H34 120.3
C34 C35 C36 120.52(19)
C34 C35 H35 119.7
C36 C35 H35 119.7
C35 C36 C31 120.59(17)
C35 C36 H36 119.7
C31 C36 H36 119.7

loop_
_geom_bond_atom_site_label_1
_geom_bond_atom_site_label_2
_geom_bond_distance
N1 C1 1.3233(19)
N1 C11 1.4349(19)
N1 H1A 0.912(18)
N2 C3 1.302(2)
N2 C31 1.421(2)
N3 C5 1.147(2)
C1 C2 1.408(2)
C1 C4 1.495(2)
C2 C5 1.427(2)
C2 C3 1.444(2)
C3 C6 1.502(2)
C4 H4A 0.9700
C4 H4B 0.9700
C4 H4C 0.9700
C6 H6A 0.9700
C6 H6B 0.9700
C6 H6C 0.9700
C11 C12 1.397(2)
C11 C16 1.400(2)
C12 C13 1.392(2)
C12 C17 1.519(2)
C13 C14 1.381(2)
C13 H13 0.9400
C14 C15 1.379(2)
C14 H14 0.9400
C15 C16 1.390(2)
C15 H15 0.9400
C16 C20 1.517(2)
C17 C19 1.515(3)
C17 C18 1.524(3)
C17 H17 0.9900
C18 H18A 0.9700
C18 H18B 0.9700
C18 H18C 0.9700
C19 H19A 0.9700
C19 H19B 0.9700
C19 H19C 0.9700
C20 C22 1.522(2)
C20 C21 1.528(2)
C20 H20 0.9900
C21 H21A 0.9700
C21 H21B 0.9700
C21 H21C 0.9700
C22 H22A 0.9700
C22 H22B 0.9700
C22 H22C 0.9700
C31 C36 1.384(2)
C31 C32 1.384(2)
C32 C33 1.386(3)
C32 H32 0.9400
C33 C34 1.372(3)
C33 H33 0.9400
C34 C35 1.365(3)
C34 H34 0.9400
C35 C36 1.379(2)
C35 H35 0.9400
C36 H36 0.9400

loop_
_geom_torsion_atom_site_label_1
_geom_torsion_atom_site_label_2
_geom_torsion_atom_site_label_3
_geom_torsion_atom_site_label_4
_geom_torsion
C11 N1 C1 C2 178.65(14)
C11 N1 C1 C4 -0.3(2)
N1 C1 C2 C5 177.25(14)
C4 C1 C2 C5 -3.9(2)
N1 C1 C2 C3 -3.9(2)
C4 C1 C2 C3 174.97(15)
C31 N2 C3 C2 -178.49(14)
C31 N2 C3 C6 -0.1(2)
C1 C2 C3 N2 2.8(2)
C5 C2 C3 N2 -178.39(14)
C1 C2 C3 C6 -175.65(15)
C5 C2 C3 C6 3.2(2)
C1 C2 C5 N3 -107(31)
C3 C2 C5 N3 74(31)
C1 N1 C11 C12 86.10(18)
C1 N1 C11 C16 -95.86(18)
C16 C11 C12 C13 -1.0(2)
N1 C11 C12 C13 176.98(13)
C16 C11 C12 C17 -179.62(14)
N1 C11 C12 C17 -1.7(2)
C11 C12 C13 C14 1.4(2)
C17 C12 C13 C14 -179.99(15)
C12 C13 C14 C15 -0.4(3)
C13 C14 C15 C16 -1.0(3)
C14 C15 C16 C11 1.4(2)
C14 C15 C16 C20 -176.47(15)
C12 C11 C16 C15 -0.4(2)
N1 C11 C16 C15 -178.34(13)
C12 C11 C16 C20 177.50(14)
N1 C11 C16 C20 -0.5(2)
C13 C12 C17 C19 35.4(2)
C11 C12 C17 C19 -146.04(18)
C13 C12 C17 C18 -89.4(2)
C11 C12 C17 C18 89.2(2)
C15 C16 C20 C22 -30.1(2)
C11 C16 C20 C22 152.13(16)
C15 C16 C20 C21 94.49(18)
C11 C16 C20 C21 -83.28(18)
C3 N2 C31 C36 -75.9(2)
C3 N2 C31 C32 108.46(18)
C36 C31 C32 C33 1.5(3)
N2 C31 C32 C33 177.23(16)
C31 C32 C33 C34 -0.4(3)
C32 C33 C34 C35 -0.4(3)
C33 C34 C35 C36 0.2(3)
C34 C35 C36 C31 0.9(3)
C32 C31 C36 C35 -1.7(3)
N2 C31 C36 C35 -177.38(16)
